data_7213183
loop_
_publ_author_name
'Sarma, Jagarlapudi A. R. P.'
'Nagaraju, Akula'
'Majumdar, Kanak K.'
'Samuel, Purnima M.'
'Das, Indira'
'Roy, Sujit'
'McGhie, Alistair J.'

_publ_section_title
;
 Solid state nuclear bromination with N-bromosuccinimide. Part 2.
 Experimental and theoretical studies of reactions with some substituted
 benzaldehydes&#x200A;&#x2020;
;
_journal_issue 6
_journal_name_full 'Journal of the Chemical Society, Perkin Transactions 2'
_journal_page_first 1119
_journal_paper_doi 10.1039/a905468e
_journal_year 2000
_chemical_formula_moiety 'C7 H6 O3 '
_chemical_formula_sum 'C7 H6 O3'
_chemical_formula_weight 138.12
_space_group_IT_number 4
_symmetry_cell_setting monoclinic
_symmetry_Int_Tables_number 4
_symmetry_space_group_name_Hall 'P 2yb'
_symmetry_space_group_name_H-M 'P 1 21 1'
_audit_creation_date 1999-10-14
_audit_creation_method 'by teXsan v1.8'
_audit_update_record
;
?
;
_cell_angle_alpha 90.00(1)
_cell_angle_beta 90.20(1)
_cell_angle_gamma 90.00(1)
_cell_formula_units_Z 2
_cell_length_a 3.780(1)
_cell_length_b 7.621(1)
_cell_length_c 10.581(2)
_cell_measurement_reflns_used 0
_cell_measurement_temperature 273.2
_cell_measurement_theta_max 0.0
_cell_measurement_theta_min 0.0
_cell_volume 304.81(11)
_computing_cell_refinement 'MSC/AFC Diffractometer Control'
_computing_data_collection 'MSC/AFC Diffractometer Control'
_computing_data_reduction 'teXsan (MSC, 1992-1997)'
_computing_publication_material 'teXsan (MSC, 1992-1997)'
_computing_structure_refinement 'teXsan (MSC, 1992-1997)'
_computing_structure_solution
;
SIR92 (Altomare, et. al. 1993)
;
_diffrn_ambient_temperature 273.2
_diffrn_measurement_device_type 'Quantum CCD'
_diffrn_orient_matrix_UB_11 0.00000
_diffrn_orient_matrix_UB_12 0.00000
_diffrn_orient_matrix_UB_13 0.00000
_diffrn_orient_matrix_UB_21 0.00000
_diffrn_orient_matrix_UB_22 0.00000
_diffrn_orient_matrix_UB_23 0.00000
_diffrn_orient_matrix_UB_31 0.00000
_diffrn_orient_matrix_UB_32 0.00000
_diffrn_orient_matrix_UB_33 0.00000
_diffrn_radiation_detector CCD
_diffrn_radiation_monochromator graphite
_diffrn_radiation_source 'X-ray tube'
_diffrn_radiation_type 'Mo K\a'
_diffrn_radiation_wavelength 0.7107
_diffrn_reflns_av_R_equivalents 0.04429
_diffrn_reflns_av_sigmaI/netI 0.020
_diffrn_reflns_limit_h_max 5
_diffrn_reflns_limit_h_min -5
_diffrn_reflns_limit_k_max 9
_diffrn_reflns_limit_k_min -7
_diffrn_reflns_limit_l_max 12
_diffrn_reflns_limit_l_min -13
_diffrn_reflns_number 1939
_diffrn_reflns_reduction_process 'Lp corrections applied'
_diffrn_reflns_theta_max 28.25
_diffrn_reflns_theta_min 1.92
_diffrn_standards_decay_% 0.00
_diffrn_standards_interval_count 0
_diffrn_standards_number 0
_exptl_absorpt_coefficient_mu 0.119
_exptl_absorpt_correction_type none
_exptl_crystal_colour clear
_exptl_crystal_density_diffrn 1.505
_exptl_crystal_density_meas ?
_exptl_crystal_description irregular
_exptl_crystal_F_000 144.00
_exptl_crystal_size_max 0.41
_exptl_crystal_size_mid 0.28
_exptl_crystal_size_min 0.06
_refine_diff_density_max 0.42
_refine_diff_density_min -0.51
_refine_ls_extinction_coef 0.0000184(3)
_refine_ls_extinction_expression 'equ(3) Acta Cryst.(1968) A24, p213.'
_refine_ls_extinction_method 'Zachariasen (1967)'
_refine_ls_goodness_of_fit_all 2.777
_refine_ls_goodness_of_fit_ref 2.777
_refine_ls_hydrogen_treatment noref
_refine_ls_matrix_type full
_refine_ls_number_constraints 0
_refine_ls_number_parameters 92
_refine_ls_number_reflns 654
_refine_ls_number_restraints 6
_refine_ls_R_factor_all 0.0399
_refine_ls_R_factor_gt 0.0399
_refine_ls_shift/esd_max 0.3911
_refine_ls_shift/esd_mean 0.0000
_refine_ls_structure_factor_coef F
_refine_ls_weighting_details 'w = 1/[\s^2^(Fo)]'
_refine_ls_weighting_scheme calc
_refine_ls_wR_factor_all 0.0307
_refine_ls_wR_factor_ref 0.0307
_reflns_number_gt 654
_reflns_number_total 772
_reflns_threshold_expression I>3.00\s(I)
_cod_data_source_file a905468esup1.cif
_cod_data_source_block 3_4-Dihydroxy_buzaldehyde
_cod_depositor_comments
;
The following automatic conversions were performed:

'_exptl_crystal_density_meas' value 'not measured' was changed to '?'
- the value is perceived as not measured.

Automatic conversion script
Id: cif_fix_values 3008 2015-01-20 13:52:24Z robertas 

The following automatic conversions were performed:

'_refine_ls_weighting_scheme' value 'w = 1/[\s^2^(Fo)]' was changed
to 'calc'. New tag '_refine_ls_weighting_details' was created. The
value of the new tag was set to 'w = 1/[\s^2^(Fo)]'.

Automatic conversion script
Id: cif_fix_values 3143 2015-03-26 13:38:13Z robertas 

The following automatic conversions were performed:
data name '_geom_bond_atom_site_label_D' replaced with
'_geom_hbond_atom_site_label_D' as specified in the replacement file
'/home/antanas/src/cod-tools/trunk/data/replacement-values/replacement_tags.lst'.

data
name '_geom_bond_atom_site_label_H' replaced with
'_geom_hbond_atom_site_label_H' as specified in the replacement file
'/home/antanas/src/cod-tools/trunk/data/replacement-values/replacement_tags.lst'.

data
name '_geom_contact_atom_site_label_a' replaced with
'_geom_hbond_atom_site_label_A' as specified in the replacement file
'/home/antanas/src/cod-tools/trunk/data/replacement-values/replacement_tags.lst'.

data
name '_geom_bond_distance_DH' replaced with '_geom_hbond_distance_DH'
as specified in the replacement file
'/home/antanas/src/cod-tools/trunk/data/replacement-values/replacement_tags.lst'.

data
name '_geom_contact_distance_HA' replaced with
'_geom_hbond_distance_HA' as specified in the replacement file
'/home/antanas/src/cod-tools/trunk/data/replacement-values/replacement_tags.lst'.

data
name '_geom_contact_distance_DA' replaced with
'_geom_hbond_distance_DA' as specified in the replacement file
'/home/antanas/src/cod-tools/trunk/data/replacement-values/replacement_tags.lst'.

data
name '_geom_angle_DHA' replaced with '_geom_hbond_angle_DHA' as
specified in the replacement file
'/home/antanas/src/cod-tools/trunk/data/replacement-values/replacement_tags.lst'.

data
name '_geom_contact_site_symmetry_A' replaced with
'_geom_hbond_site_symmetry_A' as specified in the replacement file
'/home/antanas/src/cod-tools/trunk/data/replacement-values/replacement_tags.lst'.

Automatic conversion script
Id: cif_correct_tags 5005 2017-03-03 11:38:54Z antanas 
;
_cod_original_cell_volume 304.81(9)
_cod_original_sg_symbol_H-M 'P 21       '
_cod_original_formula_sum 'C7 H6 O3 '
_cod_database_code 7213183

loop_
_symmetry_equiv_pos_as_xyz
'   +x,   +y,   +z'
'   -x,1/2+y,   -z'

loop_
_atom_site_label
_atom_site_fract_x
_atom_site_fract_y
_atom_site_fract_z
_atom_site_U_iso_or_equiv
_atom_site_occupancy
_atom_site_refinement_flags
_atom_site_adp_type
_atom_site_calc_flag
O(3) 0.3848(3) 0.2285(2) 0.42825(9) 0.0317(3) 1.000 D Uani d
O(4) 0.5477(3) 0.1226(2) 0.19561(9) 0.0305(3) 1.000 D Uani d
O(11) -0.1716(3) 0.8576(2) 0.34433(8) 0.0293(3) 1.000 . Uani d
C(1) 0.1024(3) 0.6132(3) 0.2411(1) 0.0213(3) 1.000 . Uani d
C(2) 0.1597(3) 0.5060(3) 0.3473(1) 0.0220(3) 1.000 D Uani d
C(3) 0.3095(3) 0.3431(3) 0.3329(1) 0.0218(3) 1.000 . Uani d
C(4) 0.4023(4) 0.2824(3) 0.2109(1) 0.0228(3) 1.000 . Uani d
C(5) 0.3426(3) 0.3875(3) 0.1064(1) 0.0249(4) 1.000 D Uani d
C(6) 0.1958(3) 0.5526(3) 0.1206(1) 0.0239(3) 1.000 D Uani d
C(11) -0.0503(3) 0.7869(3) 0.2499(1) 0.0231(3) 1.000 D Uani d
H(2) 0.0848 0.5607 0.4242 0.025 1.000 D Uiso c
H(3) 0.2957 0.2672 0.4969 0.076 1.000 D Uiso c
H(4) 0.5966 0.0801 0.2680 0.031 1.000 D Uiso c
H(5) 0.3980 0.3423 0.0252 0.041 1.000 D Uiso c
H(6) 0.1327 0.6204 0.0479 0.027 1.000 D Uiso c
H(11) -0.0506 0.8385 0.1676 0.024 1.000 D Uiso c

loop_
_atom_site_aniso_label
_atom_site_aniso_U_11
_atom_site_aniso_U_22
_atom_site_aniso_U_33
_atom_site_aniso_U_12
_atom_site_aniso_U_13
_atom_site_aniso_U_23
O(3) 0.0489(6) 0.0249(6) 0.0212(5) 0.0079(5) 0.0027(4) 0.0050(5)
O(4) 0.0434(6) 0.0232(6) 0.0249(5) 0.0101(5) 0.0003(4) -0.0007(6)
O(11) 0.0373(5) 0.0252(6) 0.0254(5) 0.0031(5) 0.0026(4) -0.0022(6)
C(1) 0.0191(6) 0.0222(7) 0.0226(6) -0.0004(6) -0.0003(5) -0.0001(6)
C(2) 0.0249(7) 0.0217(8) 0.0195(6) -0.0010(6) 0.0015(5) 0.0005(6)
C(3) 0.0218(6) 0.0232(7) 0.0205(6) 0.0003(6) 0.0002(5) 0.0024(6)
C(4) 0.0250(6) 0.0192(8) 0.0242(6) 0.0011(6) -0.0003(5) -0.0034(6)
C(5) 0.0278(7) 0.0277(9) 0.0191(6) 0.0017(6) 0.0020(5) -0.0033(7)
C(6) 0.0236(6) 0.0285(8) 0.0197(6) 0.0012(6) -0.0007(5) 0.0024(7)
C(11) 0.0242(7) 0.0214(8) 0.0237(6) 0.0000(6) 0.0000(5) 0.0022(6)

loop_
_atom_type_symbol
_atom_type_oxidation_number
_atom_type_number_in_cell
_atom_type_scat_dispersion_real
_atom_type_scat_dispersion_imag
_atom_type_scat_source
O 0 6 0.008 0.006
;International Tables for Crystallography
(1992, Vol. C, Tables 4.2.6.8 and 6.1.1.1)
;
C 0 14 0.002 0.002
;International Tables for Crystallography
(1992, Vol. C, Tables 4.2.6.8 and 6.1.1.1)
;
H 0 12 0.000 0.000
;International Tables for Crystallography
(1992, Vol. C, Table 6.1.1.2)
;

loop_
_geom_angle_atom_site_label_1
_geom_angle_atom_site_label_2
_geom_angle_atom_site_label_3
_geom_angle
_geom_angle_publ_flag
C(3) O(3) H(3) 109.0 no
C(4) O(4) H(4) 108.9 no
C(2) C(1) C(6) 119.8(2) yes
C(2) C(1) C(11) 122.7(2) yes
C(6) C(1) C(11) 117.5(2) yes
C(1) C(2) C(3) 119.9(2) yes
C(1) C(2) H(2) 112.4 no
C(3) C(2) H(2) 127.7 no
O(3) C(3) C(2) 125.6(2) yes
O(3) C(3) C(4) 114.4(2) yes
C(2) C(3) C(4) 120.1(2) yes
O(4) C(4) C(3) 120.5(2) yes
O(4) C(4) C(5) 119.6(2) yes
C(3) C(4) C(5) 119.9(2) yes
C(4) C(5) C(6) 120.3(2) yes
C(4) C(5) H(5) 118.5 no
C(6) C(5) H(5) 121.2 no
C(1) C(6) C(5) 120.0(2) yes
C(1) C(6) H(6) 119.4 no
C(5) C(6) H(6) 120.2 no
O(11) C(11) C(1) 127.2(2) yes
O(11) C(11) H(11) 124.3 no
C(1) C(11) H(11) 108.4 no

loop_
_geom_bond_atom_site_label_1
_geom_bond_atom_site_label_2
_geom_bond_distance
_geom_bond_publ_flag
O(3) C(3) 1.364(3) yes
O(3) H(3) 0.85 no
O(4) C(4) 1.346(3) yes
O(4) H(4) 0.85 no
O(11) C(11) 1.225(3) yes
C(1) C(2) 1.406(3) yes
C(1) C(6) 1.402(3) yes
C(1) C(11) 1.448(3) yes
C(2) C(3) 1.373(4) yes
C(2) H(2) 0.96 no
C(3) C(4) 1.416(3) yes
C(4) C(5) 1.384(3) yes
C(5) C(6) 1.384(4) yes
C(5) H(5) 0.95 no
C(6) H(6) 0.96 no
C(11) H(11) 0.96 no

loop_
_geom_contact_atom_site_label_1
_geom_contact_atom_site_label_2
_geom_contact_distance
_geom_contact_site_symmetry_2
_geom_contact_publ_flag
O(3) O(11) 2.724(2) 2_546 no
O(3) C(2) 3.384(3) 2_646 no
O(3) O(11) 3.406(3) 1_645 no
O(3) C(2) 3.576(3) 2_546 no
O(4) O(11) 2.769(2) 1_645 no
O(4) C(11) 3.029(3) 1_645 no
O(4) C(4) 3.455(3) 1_655 no
O(4) C(11) 3.463(3) 1_545 no
O(4) C(6) 3.527(3) 2_645 no
O(11) C(2) 3.453(3) 2_556 no
O(11) C(3) 3.459(3) 2_556 no
O(11) C(1) 3.489(3) 1_455 no
O(11) C(11) 3.507(3) 1_455 no
C(1) C(11) 3.467(3) 1_655 no
C(2) C(3) 3.448(3) 1_455 no
C(5) C(6) 3.465(3) 1_655 no

loop_
_geom_hbond_atom_site_label_D
_geom_hbond_atom_site_label_H
_geom_hbond_atom_site_label_A
_geom_hbond_distance_DH
_geom_hbond_distance_HA
_geom_hbond_distance_DA
_geom_hbond_angle_DHA
_geom_hbond_site_symmetry_A
O(3) H(3) O(11) 0.85 1.88 2.724(2) 171.2 2_546
O(4) H(4) O(11) 0.85 2.07 2.769(2) 138.8 1_645
O(4) H(4) O(3) 0.85 2.19 2.665(2) 114.9 .

loop_
_geom_torsion_atom_site_label_1
_geom_torsion_atom_site_label_2
_geom_torsion_atom_site_label_3
_geom_torsion_atom_site_label_4
_geom_torsion
_geom_torsion_publ_flag
O(3) C(3) C(2) C(1) 178.7(2) no
O(3) C(3) C(4) O(4) 0.8(3) no
O(3) C(3) C(4) C(5) -179.3(2) no
O(4) C(4) C(3) C(2) -179.7(2) no
O(4) C(4) C(5) C(6) -179.5(2) no
O(11) C(11) C(1) C(2) -5.9(4) no
O(11) C(11) C(1) C(6) 174.3(2) no
C(1) C(2) C(3) C(4) -0.8(3) no
C(1) C(6) C(5) C(4) -0.9(3) no
C(2) C(1) C(6) C(5) 0.2(3) no
C(2) C(3) C(4) C(5) 0.2(3) no
C(3) C(2) C(1) C(6) 0.6(3) no
C(3) C(2) C(1) C(11) -179.2(2) no
C(3) C(4) C(5) C(6) 0.7(3) no
C(5) C(6) C(1) C(11) -180.0(2) no
